data_4024232
loop_
_publ_author_name
'Peter Valente'
'Thomas D. Avery'
'Dennis K. Taylor'
'Edward R. T. Tiekink'

_publ_section_title
;
Synthesis and Chemistry of 2,3-Dioxabicyclo[2.2.2]octane-5,6-diols
;
_journal_name_full 'Journal of Organic Chemistry'
_journal_page_first 274
_journal_page_last 282
_journal_paper_doi 10.1021/jo8020506
_journal_volume 74
_journal_year 2009
_chemical_formula_moiety 'C18 H16 F2 O4'
_chemical_formula_sum 'C18 H16 F2 O4'
_chemical_formula_weight 334.31
_chemical_name_systematic
; 
 ? 
;
_space_group_IT_number 15
_symmetry_cell_setting monoclinic
_symmetry_space_group_name_Hall '-C 2yc'
_symmetry_space_group_name_H-M 'C 1 2/c 1'
_atom_sites_solution_hydrogens geom
_atom_sites_solution_primary direct
_atom_sites_solution_secondary difmap
_audit_creation_method SHELXL-97
_cell_angle_alpha 90
_cell_angle_beta 108.83(3)
_cell_angle_gamma 90
_cell_formula_units_Z 8
_cell_length_a 26.372(5)
_cell_length_b 5.6563(11)
_cell_length_c 20.652(4)
_cell_measurement_reflns_used 3424
_cell_measurement_temperature 173(2)
_cell_measurement_theta_max 31.3
_cell_measurement_theta_min 3.0
_cell_volume 2915.7(10)
_computing_cell_refinement CrystalClear
_computing_data_collection 'CrystalClear (Rigaku Americas Corporation, 2005)'
_computing_data_reduction CrystalClear
_computing_molecular_graphics 'ORTEPII (Johnson, 1976) & Brandenburg (Crystal Impact, 2006)'
_computing_publication_material SHELXL97
_computing_structure_refinement 'SHELXL97 (Sheldrick, 2008)'
_computing_structure_solution 'SIR-92 (Altomare et al., 1994)'
_diffrn_ambient_temperature 173(2)
_diffrn_measured_fraction_theta_full 0.942
_diffrn_measured_fraction_theta_max 0.942
_diffrn_measurement_device_type AFC12\K/SATURN724
_diffrn_measurement_method \w
_diffrn_radiation_monochromator graphite
_diffrn_radiation_source 'fine-focus sealed tube'
_diffrn_radiation_type MoK\a
_diffrn_radiation_wavelength 0.71073
_diffrn_reflns_av_R_equivalents 0.035
_diffrn_reflns_av_sigmaI/netI 0.042
_diffrn_reflns_limit_h_max 31
_diffrn_reflns_limit_h_min -31
_diffrn_reflns_limit_k_max 6
_diffrn_reflns_limit_k_min -5
_diffrn_reflns_limit_l_max 20
_diffrn_reflns_limit_l_min -24
_diffrn_reflns_number 6118
_diffrn_reflns_theta_full 25.0
_diffrn_reflns_theta_max 25.0
_diffrn_reflns_theta_min 3.0
_diffrn_standards_decay_% '< 1'
_diffrn_standards_interval_count 0
_diffrn_standards_number 0
_exptl_absorpt_coefficient_mu 0.123
_exptl_absorpt_correction_T_max 1
_exptl_absorpt_correction_T_min 0.878
_exptl_absorpt_correction_type multi-scan
_exptl_absorpt_process_details 'ABSCOR (Higashi, 1995)'
_exptl_crystal_colour colourless
_exptl_crystal_density_diffrn 1.523
_exptl_crystal_density_method 'not measured'
_exptl_crystal_description fragment
_exptl_crystal_F_000 1392
_exptl_crystal_size_max 0.41
_exptl_crystal_size_mid 0.26
_exptl_crystal_size_min 0.16
_refine_diff_density_max 0.24
_refine_diff_density_min -0.33
_refine_diff_density_rms 0.049
_refine_ls_extinction_method none
_refine_ls_goodness_of_fit_ref 1.13
_refine_ls_hydrogen_treatment constr
_refine_ls_matrix_type full
_refine_ls_number_parameters 219
_refine_ls_number_reflns 2417
_refine_ls_number_restraints 0
_refine_ls_restrained_S_all 1.13
_refine_ls_R_factor_all 0.080
_refine_ls_R_factor_gt 0.065
_refine_ls_shift/su_max <0.001
_refine_ls_shift/su_mean 0.000
_refine_ls_structure_factor_coef Fsqd
_refine_ls_weighting_details 'calc w=1/[\s^2^(Fo^2^)+(0.0638P)^2^+2.7114P] where P=(Fo^2^+2Fc^2^)/3'
_refine_ls_weighting_scheme calc
_refine_ls_wR_factor_gt 0.151
_refine_ls_wR_factor_ref 0.161
_reflns_number_gt 1986
_reflns_number_total 2417
_reflns_threshold_expression I>2\s(I)
_cod_data_source_file jo8020506_si_001.cif
_cod_data_source_block 688503
_cod_original_sg_symbol_Hall '-C 2yc '
_cod_original_sg_symbol_H-M 'C 2/c'
_cod_database_code 4024232

loop_
_symmetry_equiv_pos_as_xyz
'x, y, z'
'-x, y, -z+1/2'
'x+1/2, y+1/2, z'
'-x+1/2, y+1/2, -z+1/2'
'-x, -y, -z'
'x, -y, z-1/2'
'-x+1/2, -y+1/2, -z'
'x+1/2, -y+1/2, z-1/2'

loop_
_atom_site_label
_atom_site_type_symbol
_atom_site_fract_x
_atom_site_fract_y
_atom_site_fract_z
_atom_site_U_iso_or_equiv
_atom_site_adp_type
_atom_site_occupancy
_atom_site_symmetry_multiplicity
_atom_site_calc_flag
_atom_site_refinement_flags
_atom_site_disorder_assembly
_atom_site_disorder_group
F1 F 0.48198(8) 0.2653(4) 0.97989(9) 0.0606(6) Uani 1 1 d . . .
F2 F 0.27658(7) 0.2901(4) 0.27800(8) 0.0585(6) Uani 1 1 d . . .
O1 O 0.45445(8) -0.1277(4) 0.69425(10) 0.0486(6) Uani 1 1 d . . .
H1O H 0.4551 -0.2186 0.6624 0.073 Uiso 1 1 calc R . .
O2 O 0.41268(10) -0.1512(5) 0.56367(13) 0.0711(8) Uani 1 1 d . . .
H2O H 0.4330 -0.1486 0.5397 0.107 Uiso 1 1 calc R . .
O3 O 0.36673(9) 0.3872(3) 0.66843(10) 0.0459(6) Uani 1 1 d . . .
O4 O 0.34867(9) 0.3901(3) 0.59193(10) 0.0480(6) Uani 1 1 d . . .
C1 C 0.38571(11) 0.1563(5) 0.69535(14) 0.0342(6) Uani 1 1 d . . .
C2 C 0.43073(11) 0.0895(5) 0.66651(14) 0.0379(7) Uani 1 1 d . . .
H2A H 0.4588 0.2154 0.6797 0.046 Uiso 1 1 calc R . .
C3 C 0.40802(11) 0.0788(6) 0.58741(14) 0.0428(7) Uani 1 1 d . . .
H3 H 0.4288 0.1903 0.5680 0.051 Uiso 1 1 calc R . .
C4 C 0.34936(11) 0.1555(5) 0.56375(14) 0.0341(6) Uani 1 1 d . . .
C5 C 0.31613(11) -0.0093(5) 0.59223(14) 0.0385(7) Uani 1 1 d . . .
H5A H 0.3163 -0.1703 0.5735 0.046 Uiso 1 1 calc R . .
H5B H 0.2786 0.0471 0.5783 0.046 Uiso 1 1 calc R . .
C6 C 0.33951(11) -0.0169(5) 0.67101(14) 0.0376(7) Uani 1 1 d . . .
H6A H 0.3114 0.0249 0.6912 0.045 Uiso 1 1 calc R . .
H6B H 0.3523 -0.1786 0.6861 0.045 Uiso 1 1 calc R . .
C7 C 0.40804(11) 0.1941(5) 0.77223(14) 0.0353(6) Uani 1 1 d . . .
C8 C 0.40263(12) 0.0219(5) 0.81728(14) 0.0407(7) Uani 1 1 d . . .
H8 H 0.3819 -0.1152 0.7998 0.049 Uiso 1 1 calc R . .
C9 C 0.42694(12) 0.0459(6) 0.88758(15) 0.0450(8) Uani 1 1 d . . .
H9 H 0.4230 -0.0726 0.9182 0.054 Uiso 1 1 calc R . .
C10 C 0.45657(12) 0.2444(6) 0.91139(15) 0.0414(7) Uani 1 1 d . . .
C11 C 0.46212(12) 0.4226(5) 0.86884(15) 0.0424(7) Uani 1 1 d . . .
H11 H 0.4822 0.5606 0.8869 0.051 Uiso 1 1 calc R . .
C12 C 0.43765(12) 0.3959(5) 0.79895(15) 0.0407(7) Uani 1 1 d . . .
H12 H 0.4411 0.5171 0.7688 0.049 Uiso 1 1 calc R . .
C13 C 0.32835(11) 0.1931(5) 0.48717(14) 0.0358(7) Uani 1 1 d . . .
C14 C 0.34378(12) 0.3918(5) 0.45812(15) 0.0410(7) Uani 1 1 d . . .
H14 H 0.3666 0.5061 0.4869 0.049 Uiso 1 1 calc R . .
C15 C 0.32631(12) 0.4249(6) 0.38789(15) 0.0443(8) Uani 1 1 d . . .
H15 H 0.3369 0.5604 0.3683 0.053 Uiso 1 1 calc R . .
C16 C 0.29341(12) 0.2580(6) 0.34734(15) 0.0424(7) Uani 1 1 d . . .
C17 C 0.27681(13) 0.0608(6) 0.37328(16) 0.0472(8) Uani 1 1 d . . .
H17 H 0.2539 -0.0518 0.3440 0.057 Uiso 1 1 calc R . .
C18 C 0.29464(12) 0.0305(6) 0.44399(15) 0.0428(7) Uani 1 1 d . . .
H18 H 0.2834 -0.1048 0.4630 0.051 Uiso 1 1 calc R . .

loop_
_atom_site_aniso_label
_atom_site_aniso_U_11
_atom_site_aniso_U_22
_atom_site_aniso_U_33
_atom_site_aniso_U_23
_atom_site_aniso_U_13
_atom_site_aniso_U_12
F1 0.0777(14) 0.0677(13) 0.0317(10) -0.0038(9) 0.0109(10) -0.0084(10)
F2 0.0679(12) 0.0701(13) 0.0315(10) 0.0017(9) 0.0078(9) 0.0121(10)
O1 0.0469(12) 0.0527(14) 0.0431(13) -0.0044(10) 0.0104(11) 0.0134(11)
O2 0.0591(15) 0.094(2) 0.0512(16) -0.0280(14) 0.0049(12) 0.0299(14)
O3 0.0723(15) 0.0330(11) 0.0288(11) 0.0007(9) 0.0115(10) 0.0083(10)
O4 0.0763(15) 0.0332(11) 0.0286(11) -0.0004(9) 0.0086(11) 0.0015(10)
C1 0.0395(15) 0.0264(14) 0.0354(16) 0.0031(12) 0.0102(13) 0.0020(12)
C2 0.0361(15) 0.0414(16) 0.0353(16) -0.0013(13) 0.0102(13) -0.0026(13)
C3 0.0365(15) 0.059(2) 0.0320(16) -0.0053(14) 0.0094(13) -0.0012(15)
C4 0.0385(15) 0.0310(14) 0.0300(15) -0.0017(12) 0.0073(12) -0.0009(12)
C5 0.0364(15) 0.0391(16) 0.0374(17) 0.0035(13) 0.0084(13) -0.0026(13)
C6 0.0350(15) 0.0378(16) 0.0391(17) 0.0059(13) 0.0106(13) 0.0008(13)
C7 0.0414(15) 0.0325(14) 0.0333(16) 0.0029(12) 0.0140(13) 0.0048(13)
C8 0.0464(17) 0.0387(16) 0.0365(17) 0.0025(13) 0.0125(14) -0.0036(14)
C9 0.0553(19) 0.0444(17) 0.0365(17) 0.0062(14) 0.0166(15) -0.0006(15)
C10 0.0473(17) 0.0489(18) 0.0275(15) -0.0007(13) 0.0114(13) 0.0027(14)
C11 0.0510(17) 0.0361(16) 0.0406(18) -0.0053(13) 0.0155(14) 0.0004(14)
C12 0.0536(18) 0.0352(15) 0.0350(17) 0.0007(13) 0.0167(14) 0.0010(14)
C13 0.0365(15) 0.0352(15) 0.0342(16) -0.0008(12) 0.0093(13) 0.0021(13)
C14 0.0441(16) 0.0407(16) 0.0324(16) -0.0004(13) 0.0040(13) -0.0003(14)
C15 0.0503(18) 0.0451(17) 0.0384(18) 0.0051(14) 0.0155(15) 0.0049(15)
C16 0.0429(17) 0.0511(19) 0.0303(16) -0.0003(14) 0.0078(13) 0.0141(14)
C17 0.0499(18) 0.0473(18) 0.0379(17) -0.0107(15) 0.0053(14) -0.0047(15)
C18 0.0457(17) 0.0413(17) 0.0384(18) -0.0019(14) 0.0094(14) -0.0045(14)

loop_
_atom_type_symbol
_atom_type_description
_atom_type_scat_dispersion_real
_atom_type_scat_dispersion_imag
_atom_type_scat_source
C C 0.0033 0.0016 'International Tables Vol C Tables 4.2.6.8 and 6.1.1.4'
H H 0.0000 0.0000 'International Tables Vol C Tables 4.2.6.8 and 6.1.1.4'
O O 0.0106 0.0060 'International Tables Vol C Tables 4.2.6.8 and 6.1.1.4'
F F 0.0171 0.0103 'International Tables Vol C Tables 4.2.6.8 and 6.1.1.4'

loop_
_geom_angle_atom_site_label_1
_geom_angle_atom_site_label_2
_geom_angle_atom_site_label_3
_geom_angle
_geom_angle_site_symmetry_1
_geom_angle_site_symmetry_3
_geom_angle_publ_flag
C2 O1 H1O 109.5 . . ?
C3 O2 H2O 109.5 . . ?
C1 O3 O4 111.66(18) . . ?
C4 O4 O3 111.88(18) . . ?
O3 C1 C6 108.4(2) . . ?
O3 C1 C7 104.2(2) . . ?
C6 C1 C7 115.8(2) . . ?
O3 C1 C2 106.8(2) . . ?
C6 C1 C2 110.5(2) . . ?
C7 C1 C2 110.6(2) . . ?
O1 C2 C1 110.7(2) . . ?
O1 C2 C3 111.3(2) . . ?
C1 C2 C3 109.5(2) . . ?
O1 C2 H2A 108.4 . . ?
C1 C2 H2A 108.4 . . ?
C3 C2 H2A 108.4 . . ?
O2 C3 C4 110.1(2) . . ?
O2 C3 C2 110.8(2) . . ?
C4 C3 C2 109.5(2) . . ?
O2 C3 H3 108.8 . . ?
C4 C3 H3 108.8 . . ?
C2 C3 H3 108.8 . . ?
O4 C4 C13 104.1(2) . . ?
O4 C4 C5 108.8(2) . . ?
C13 C4 C5 115.3(2) . . ?
O4 C4 C3 105.9(2) . . ?
C13 C4 C3 111.5(2) . . ?
C5 C4 C3 110.6(2) . . ?
C4 C5 C6 109.9(2) . . ?
C4 C5 H5A 109.7 . . ?
C6 C5 H5A 109.7 . . ?
C4 C5 H5B 109.7 . . ?
C6 C5 H5B 109.7 . . ?
H5A C5 H5B 108.2 . . ?
C1 C6 C5 109.7(2) . . ?
C1 C6 H6A 109.7 . . ?
C5 C6 H6A 109.7 . . ?
C1 C6 H6B 109.7 . . ?
C5 C6 H6B 109.7 . . ?
H6A C6 H6B 108.2 . . ?
C8 C7 C12 118.4(3) . . ?
C8 C7 C1 120.9(3) . . ?
C12 C7 C1 120.5(2) . . ?
C7 C8 C9 121.3(3) . . ?
C7 C8 H8 119.4 . . ?
C9 C8 H8 119.4 . . ?
C10 C9 C8 118.3(3) . . ?
C10 C9 H9 120.9 . . ?
C8 C9 H9 120.9 . . ?
F1 C10 C9 118.6(3) . . ?
F1 C10 C11 118.8(3) . . ?
C9 C10 C11 122.6(3) . . ?
C10 C11 C12 118.4(3) . . ?
C10 C11 H11 120.8 . . ?
C12 C11 H11 120.8 . . ?
C11 C12 C7 121.0(3) . . ?
C11 C12 H12 119.5 . . ?
C7 C12 H12 119.5 . . ?
C18 C13 C14 118.3(3) . . ?
C18 C13 C4 121.5(3) . . ?
C14 C13 C4 120.2(3) . . ?
C15 C14 C13 121.0(3) . . ?
C15 C14 H14 119.5 . . ?
C13 C14 H14 119.5 . . ?
C16 C15 C14 118.5(3) . . ?
C16 C15 H15 120.7 . . ?
C14 C15 H15 120.7 . . ?
F2 C16 C17 118.8(3) . . ?
F2 C16 C15 118.4(3) . . ?
C17 C16 C15 122.8(3) . . ?
C16 C17 C18 117.9(3) . . ?
C16 C17 H17 121.0 . . ?
C18 C17 H17 121.0 . . ?
C13 C18 C17 121.5(3) . . ?
C13 C18 H18 119.3 . . ?
C17 C18 H18 119.3 . . ?

loop_
_geom_bond_atom_site_label_1
_geom_bond_atom_site_label_2
_geom_bond_distance
_geom_bond_site_symmetry_2
_geom_bond_publ_flag
F1 C10 1.361(3) . ?
F2 C16 1.368(3) . ?
O1 C2 1.413(3) . ?
O1 H1O 0.8400 . ?
O2 C3 1.410(4) . ?
O2 H2O 0.8400 . ?
O3 C1 1.444(3) . ?
O3 O4 1.496(3) . ?
O4 C4 1.452(3) . ?
C1 C6 1.517(4) . ?
C1 C7 1.520(4) . ?
C1 C2 1.537(4) . ?
C2 C3 1.549(4) . ?
C2 H2A 1.0000 . ?
C3 C4 1.527(4) . ?
C3 H3 1.0000 . ?
C4 C13 1.513(4) . ?
C4 C5 1.522(4) . ?
C5 C6 1.543(4) . ?
C5 H5A 0.9900 . ?
C5 H5B 0.9900 . ?
C6 H6A 0.9900 . ?
C6 H6B 0.9900 . ?
C7 C8 1.386(4) . ?
C7 C12 1.393(4) . ?
C8 C9 1.392(4) . ?
C8 H8 0.9500 . ?
C9 C10 1.365(4) . ?
C9 H9 0.9500 . ?
C10 C11 1.376(4) . ?
C11 C12 1.386(4) . ?
C11 H11 0.9500 . ?
C12 H12 0.9500 . ?
C13 C18 1.386(4) . ?
C13 C14 1.395(4) . ?
C14 C15 1.386(4) . ?
C14 H14 0.9500 . ?
C15 C16 1.370(4) . ?
C15 H15 0.9500 . ?
C16 C17 1.369(4) . ?
C17 C18 1.393(4) . ?
C17 H17 0.9500 . ?
C18 H18 0.9500 . ?

loop_
_geom_hbond_atom_site_label_D
_geom_hbond_atom_site_label_H
_geom_hbond_atom_site_label_A
_geom_hbond_site_symmetry_A
_geom_hbond_distance_DH
_geom_hbond_distance_HA
_geom_hbond_distance_DA
_geom_hbond_angle_DHA
_geom_hbond_publ_flag
O1 H1o O2 1_555 0.84 2.02 2.566(3) 122 y
O2 H2o F1 6_555 0.84 2.16 2.965(3) 161 y
C6 H6b O3 1_545 0.99 2.53 3.450(3) 155 y
C14 H14 O2 1_565 0.95 2.55 3.490(4) 170 y
C17 H17 F2 4_545 0.95 2.55 3.354(4) 143 y

loop_
_geom_torsion_atom_site_label_1
_geom_torsion_atom_site_label_2
_geom_torsion_atom_site_label_3
_geom_torsion_atom_site_label_4
_geom_torsion
_geom_torsion_site_symmetry_1
_geom_torsion_site_symmetry_2
_geom_torsion_site_symmetry_3
_geom_torsion_site_symmetry_4
_geom_torsion_publ_flag
C1 O3 O4 C4 6.1(3) . . . . ?
O4 O3 C1 C6 -62.5(3) . . . . ?
O4 O3 C1 C7 173.63(19) . . . . ?
O4 O3 C1 C2 56.6(3) . . . . ?
O3 C1 C2 O1 175.7(2) . . . . ?
C6 C1 C2 O1 -66.6(3) . . . . ?
C7 C1 C2 O1 63.0(3) . . . . ?
O3 C1 C2 C3 -61.2(3) . . . . ?
C6 C1 C2 C3 56.4(3) . . . . ?
C7 C1 C2 C3 -173.9(2) . . . . ?
O1 C2 C3 O2 5.1(3) . . . . ?
C1 C2 C3 O2 -117.6(3) . . . . ?
O1 C2 C3 C4 126.8(3) . . . . ?
C1 C2 C3 C4 4.1(3) . . . . ?
O3 O4 C4 C13 178.12(19) . . . . ?
O3 O4 C4 C5 54.7(3) . . . . ?
O3 O4 C4 C3 -64.3(3) . . . . ?
O2 C3 C4 O4 178.7(2) . . . . ?
C2 C3 C4 O4 56.6(3) . . . . ?
O2 C3 C4 C13 -68.8(3) . . . . ?
C2 C3 C4 C13 169.1(2) . . . . ?
O2 C3 C4 C5 61.0(3) . . . . ?
C2 C3 C4 C5 -61.1(3) . . . . ?
O4 C4 C5 C6 -59.3(3) . . . . ?
C13 C4 C5 C6 -175.7(2) . . . . ?
C3 C4 C5 C6 56.6(3) . . . . ?
O3 C1 C6 C5 55.4(3) . . . . ?
C7 C1 C6 C5 171.9(2) . . . . ?
C2 C1 C6 C5 -61.3(3) . . . . ?
C4 C5 C6 C1 4.2(3) . . . . ?
O3 C1 C7 C8 143.7(3) . . . . ?
C6 C1 C7 C8 24.8(4) . . . . ?
C2 C1 C7 C8 -102.0(3) . . . . ?
O3 C1 C7 C12 -40.8(3) . . . . ?
C6 C1 C7 C12 -159.7(2) . . . . ?
C2 C1 C7 C12 73.6(3) . . . . ?
C12 C7 C8 C9 -1.3(4) . . . . ?
C1 C7 C8 C9 174.3(3) . . . . ?
C7 C8 C9 C10 -0.1(4) . . . . ?
C8 C9 C10 F1 -177.8(3) . . . . ?
C8 C9 C10 C11 1.6(5) . . . . ?
F1 C10 C11 C12 177.7(3) . . . . ?
C9 C10 C11 C12 -1.6(5) . . . . ?
C10 C11 C12 C7 0.1(4) . . . . ?
C8 C7 C12 C11 1.3(4) . . . . ?
C1 C7 C12 C11 -174.3(3) . . . . ?
O4 C4 C13 C18 -141.7(3) . . . . ?
C5 C4 C13 C18 -22.7(4) . . . . ?
C3 C4 C13 C18 104.6(3) . . . . ?
O4 C4 C13 C14 39.9(3) . . . . ?
C5 C4 C13 C14 158.9(3) . . . . ?
C3 C4 C13 C14 -73.8(3) . . . . ?
C18 C13 C14 C15 -0.6(4) . . . . ?
C4 C13 C14 C15 177.8(3) . . . . ?
C13 C14 C15 C16 0.0(4) . . . . ?
C14 C15 C16 F2 -179.5(3) . . . . ?
C14 C15 C16 C17 0.4(4) . . . . ?
F2 C16 C17 C18 179.6(3) . . . . ?
C15 C16 C17 C18 -0.3(5) . . . . ?
C14 C13 C18 C17 0.8(4) . . . . ?
C4 C13 C18 C17 -177.7(3) . . . . ?
C16 C17 C18 C13 -0.3(5) . . . . ?
